data_7214156
loop_
_publ_author_name
'Huang, Chao'
'Ji, Feixiang'
'Liu, Lu'
'Li, Na'
'Li, Haofei'
'Wu, Jie'
'Hou, Hongwei'
'Fan, Yaoting'

_publ_section_title
;
 Seven dicarboxylate-based coordination polymers with structural varieties
 and different solvent resistance properties derived from the introduction
 of small organic linkers
;
_journal_issue 13
_journal_name_full CrystEngComm
_journal_page_first 2615
_journal_paper_doi 10.1039/c3ce42366b
_journal_volume 16
_journal_year 2014
_chemical_formula_moiety 'C16 H15 Co2 N3 O9 S'
_chemical_formula_sum 'C16 H15 Co2 N3 O9 S'
_chemical_formula_weight 543.23
_chemical_name_systematic
; 
 ? 
;
_space_group_IT_number 88
_symmetry_cell_setting tetragonal
_symmetry_space_group_name_Hall '-I 4ad'
_symmetry_space_group_name_H-M 'I 41/a :2'
_atom_sites_solution_hydrogens geom
_atom_sites_solution_primary direct
_atom_sites_solution_secondary difmap
_audit_creation_method SHELXL-97
_cell_angle_alpha 90.00
_cell_angle_beta 90.00
_cell_angle_gamma 90.00
_cell_formula_units_Z 16
_cell_length_a 25.087(4)
_cell_length_b 25.087(4)
_cell_length_c 15.026(3)
_cell_measurement_reflns_used 14437
_cell_measurement_temperature 293(2)
_cell_measurement_theta_max 27.8565
_cell_measurement_theta_min 1.5796
_cell_volume 9457(3)
_computing_cell_refinement 'Bruker XSCANS'
_computing_data_collection 'Bruker XSCANS'
_computing_data_reduction 'Bruker SHELXTL'
_computing_molecular_graphics 'Bruker SHELXTL'
_computing_publication_material 'Bruker SHELXTL'
_computing_structure_refinement 'SHELXL-97 (Sheldrick, 1997)'
_computing_structure_solution 'SHELXS-97 (Sheldrick, 1990)'
_diffrn_ambient_temperature 293(2)
_diffrn_measured_fraction_theta_full 1.000
_diffrn_measured_fraction_theta_max 1.000
_diffrn_measurement_device_type 'Bruker P4'
_diffrn_measurement_method '\w scans'
_diffrn_radiation_monochromator graphite
_diffrn_radiation_source 'fine-focus sealed tube'
_diffrn_radiation_type MoK\a
_diffrn_radiation_wavelength 0.71073
_diffrn_reflns_av_R_equivalents 0.0000
_diffrn_reflns_av_sigmaI/netI 0.0272
_diffrn_reflns_limit_h_max 21
_diffrn_reflns_limit_h_min -20
_diffrn_reflns_limit_k_max 30
_diffrn_reflns_limit_k_min 0
_diffrn_reflns_limit_l_max 18
_diffrn_reflns_limit_l_min 0
_diffrn_reflns_number 4409
_diffrn_reflns_theta_full 25.50
_diffrn_reflns_theta_max 25.50
_diffrn_reflns_theta_min 1.58
_exptl_absorpt_coefficient_mu 1.533
_exptl_absorpt_correction_T_max 0.7594
_exptl_absorpt_correction_T_min 0.7005
_exptl_absorpt_correction_type multi-scan
_exptl_absorpt_process_details multi-scan
_exptl_crystal_colour purple
_exptl_crystal_density_diffrn 1.526
_exptl_crystal_density_method 'not measured'
_exptl_crystal_description Prism
_exptl_crystal_F_000 4224
_exptl_crystal_size_max 0.25
_exptl_crystal_size_mid 0.22
_exptl_crystal_size_min 0.19
_platon_squeeze_details
;
The unit cell includes a large region of disordered solvent water molecules,
which could not be modeled as discrete atomic sites. We employed PLATON/SQUEEZE 
to calculate the diffraction contribution of the solvent water molecules and, 
thereby, to produce a set of solvent-free diffraction intensities.Combing  
single-crystal structures, elemental microanalyses, TGA and the electron count 
of the SQUEEZE results, about 1 water molecule per asymmetric unit
;
_refine_diff_density_max 0.613
_refine_diff_density_min -0.293
_refine_diff_density_rms 0.082
_refine_ls_extinction_method none
_refine_ls_goodness_of_fit_ref 1.119
_refine_ls_hydrogen_treatment mixed
_refine_ls_matrix_type full
_refine_ls_number_parameters 281
_refine_ls_number_reflns 4409
_refine_ls_number_restraints 0
_refine_ls_restrained_S_all 1.119
_refine_ls_R_factor_all 0.0468
_refine_ls_R_factor_gt 0.0410
_refine_ls_shift/su_max 0.002
_refine_ls_shift/su_mean 0.000
_refine_ls_structure_factor_coef Fsqd
_refine_ls_weighting_details 'calc w=1/[\s^2^(Fo^2^)+(0.0519P)^2^+16.6043P] where P=(Fo^2^+2Fc^2^)/3'
_refine_ls_weighting_scheme calc
_refine_ls_wR_factor_gt 0.1055
_refine_ls_wR_factor_ref 0.1095
_reflns_number_gt 4043
_reflns_number_total 4409
_reflns_threshold_expression >2sigma(I)
_cod_data_source_file c3ce42366b.txt
_cod_data_source_block b
_cod_depositor_comments
;
The following automatic conversions were performed:

'_symmetry_cell_setting' value 'Tetragonal' changed to 'tetragonal'
according to
/usr/data/users/saulius/crontab/automatic-downloads/current/RSC/lib/dictionaries/cif_core.dic
dictionary named 'cif_core.dic' version 2.4.2 from 2011-04-26.

Automatic conversion script
Id: cif_fix_values 2281 2013-09-26 08:29:07Z andrius 
;
_cod_original_sg_symbol_H-M 'I4(1)/a  '
_cod_database_code 7214156

loop_
_symmetry_equiv_pos_as_xyz
'x, y, z'
'-x+1/2, -y, z+1/2'
'-y+3/4, x+1/4, z+1/4'
'y+3/4, -x+3/4, z+3/4'
'x+1/2, y+1/2, z+1/2'
'-x+1, -y+1/2, z+1'
'-y+5/4, x+3/4, z+3/4'
'y+5/4, -x+5/4, z+5/4'
'-x, -y, -z'
'x-1/2, y, -z-1/2'
'y-3/4, -x-1/4, -z-1/4'
'-y-3/4, x-3/4, -z-3/4'
'-x+1/2, -y+1/2, -z+1/2'
'x, y+1/2, -z'
'y-1/4, -x+1/4, -z+1/4'
'-y-1/4, x-1/4, -z-1/4'

loop_
_atom_site_label
_atom_site_type_symbol
_atom_site_fract_x
_atom_site_fract_y
_atom_site_fract_z
_atom_site_U_iso_or_equiv
_atom_site_adp_type
_atom_site_occupancy
_atom_site_symmetry_multiplicity
_atom_site_calc_flag
_atom_site_refinement_flags
Co1 Co 1.049257(16) 0.529539(16) 0.04783(3) 0.02676(14) Uani 1 1 d .
Co2 Co 0.937594(16) 0.595920(16) -0.05857(3) 0.02607(14) Uani 1 1 d .
S1 S 0.60358(3) 0.50518(4) -0.10863(6) 0.0407(2) Uani 1 1 d .
O1 O 0.96415(8) 0.53606(8) 0.02562(14) 0.0274(5) Uani 1 1 d .
O2 O 0.91702(11) 0.64597(11) 0.05632(17) 0.0473(7) Uani 1 1 d .
O3 O 0.86077(9) 0.56615(9) -0.05237(17) 0.0385(6) Uani 1 1 d .
O4 O 0.86905(9) 0.47765(9) -0.06185(17) 0.0382(6) Uani 1 1 d .
O5 O 0.58478(10) 0.55421(13) -0.14751(18) 0.0560(8) Uani 1 1 d .
O6 O 0.59184(11) 0.45531(13) -0.15081(18) 0.0585(8) Uani 1 1 d .
O7 O 0.55157(11) 0.44950(11) 0.31787(17) 0.0488(7) Uani 1 1 d .
O8 O 0.53603(11) 0.53636(11) 0.32052(17) 0.0463(7) Uani 1 1 d .
N1 N 1.09302(10) 0.65710(10) -0.11183(19) 0.0313(6) Uani 1 1 d .
N2 N 1.01614(10) 0.62231(10) -0.06793(18) 0.0287(6) Uani 1 1 d .
N3 N 1.05687(10) 0.59828(10) -0.02073(18) 0.0293(6) Uani 1 1 d .
C1 C 1.04000(12) 0.65641(13) -0.1211(2) 0.0320(7) Uani 1 1 d .
H1 H 1.0218 0.6780 -0.1612 0.034(9) Uiso 1 1 calc R
C2 C 1.10120(13) 0.62046(13) -0.0489(2) 0.0328(8) Uani 1 1 d .
H2A H 1.1348 0.6116 -0.0273 0.029(9) Uiso 1 1 calc R
C3 C 0.84255(12) 0.52002(13) -0.0621(2) 0.0293(7) Uani 1 1 d .
C4 C 0.78279(12) 0.51579(13) -0.0737(2) 0.0272(7) Uani 1 1 d .
C5 C 0.75235(13) 0.56174(14) -0.0778(2) 0.0344(8) Uani 1 1 d .
H5 H 0.7688 0.5948 -0.0728 0.051(12) Uiso 1 1 calc R
C6 C 0.69778(13) 0.55887(14) -0.0892(2) 0.0357(8) Uani 1 1 d .
H6 H 0.6774 0.5898 -0.0922 0.051(11) Uiso 1 1 calc R
C7 C 0.67393(12) 0.50934(15) -0.0959(2) 0.0328(7) Uani 1 1 d .
C8 C 0.70344(14) 0.46334(16) -0.0922(3) 0.0439(9) Uani 1 1 d .
H8 H 0.6868 0.4304 -0.0971 0.065(13) Uiso 1 1 calc R
C9 C 0.75828(14) 0.46623(15) -0.0812(3) 0.0412(9) Uani 1 1 d .
H9 H 0.7785 0.4352 -0.0787 0.050(11) Uiso 1 1 calc R
C10 C 0.58047(13) 0.50153(14) 0.0022(2) 0.0350(8) Uani 1 1 d .
C11 C 0.57153(16) 0.54818(17) 0.0489(3) 0.0475(10) Uani 1 1 d .
H11 H 0.5742 0.5811 0.0208 0.045(11) Uiso 1 1 calc R
C12 C 0.55844(16) 0.54494(16) 0.1389(3) 0.0453(9) Uani 1 1 d .
H12 H 0.5522 0.5761 0.1709 0.053(12) Uiso 1 1 calc R
C13 C 0.55460(13) 0.49640(14) 0.1812(2) 0.0337(8) Uani 1 1 d .
C14 C 0.56183(16) 0.45030(15) 0.1326(2) 0.0446(9) Uani 1 1 d .
H14 H 0.5579 0.4174 0.1603 0.033(9) Uiso 1 1 calc R
C15 C 0.57488(17) 0.45256(16) 0.0428(3) 0.0475(10) Uani 1 1 d .
H15 H 0.5798 0.4214 0.0104 0.064(13) Uiso 1 1 calc R
C16 C 0.54614(13) 0.49304(15) 0.2800(2) 0.0370(8) Uani 1 1 d .

loop_
_atom_site_aniso_label
_atom_site_aniso_U_11
_atom_site_aniso_U_22
_atom_site_aniso_U_33
_atom_site_aniso_U_23
_atom_site_aniso_U_13
_atom_site_aniso_U_12
Co1 0.0240(2) 0.0237(2) 0.0326(3) 0.00744(17) -0.00370(18) -0.00125(16)
Co2 0.0201(2) 0.0229(2) 0.0352(3) 0.00666(17) -0.00429(17) -0.00080(16)
S1 0.0232(4) 0.0701(7) 0.0288(5) -0.0010(4) 0.0011(3) -0.0084(4)
O1 0.0235(11) 0.0261(11) 0.0326(12) 0.0058(9) -0.0027(9) 0.0010(9)
O2 0.0479(16) 0.0480(16) 0.0461(15) -0.0039(12) 0.0009(12) 0.0021(12)
O3 0.0224(12) 0.0311(13) 0.0621(17) 0.0058(11) -0.0038(11) -0.0048(10)
O4 0.0236(12) 0.0326(13) 0.0584(16) 0.0063(11) -0.0069(11) 0.0003(10)
O5 0.0308(14) 0.091(2) 0.0459(16) 0.0265(15) -0.0041(12) 0.0026(14)
O6 0.0378(15) 0.092(2) 0.0453(16) -0.0229(16) 0.0049(12) -0.0241(15)
O7 0.0550(17) 0.0555(17) 0.0359(14) 0.0106(13) 0.0004(12) -0.0036(13)
O8 0.0494(16) 0.0565(17) 0.0331(14) -0.0052(12) 0.0056(12) 0.0115(13)
N1 0.0245(14) 0.0300(14) 0.0394(16) 0.0119(12) 0.0049(12) -0.0016(11)
N2 0.0212(13) 0.0288(14) 0.0362(15) 0.0113(12) -0.0041(11) 0.0007(10)
N3 0.0203(13) 0.0297(14) 0.0381(16) 0.0125(12) -0.0030(11) -0.0027(11)
C1 0.0256(17) 0.0314(17) 0.0390(19) 0.0173(15) 0.0006(14) 0.0023(13)
C2 0.0223(16) 0.0315(18) 0.044(2) 0.0126(15) -0.0046(14) -0.0014(13)
C3 0.0258(16) 0.0325(18) 0.0296(17) 0.0055(13) -0.0010(13) -0.0015(14)
C4 0.0222(15) 0.0321(17) 0.0274(16) 0.0019(13) -0.0019(13) -0.0011(13)
C5 0.0263(17) 0.0360(19) 0.0409(19) -0.0004(15) -0.0023(14) -0.0011(14)
C6 0.0265(17) 0.041(2) 0.040(2) 0.0000(16) -0.0015(15) 0.0045(15)
C7 0.0186(15) 0.051(2) 0.0286(17) -0.0023(15) 0.0012(13) -0.0037(14)
C8 0.036(2) 0.042(2) 0.054(2) -0.0035(18) -0.0003(17) -0.0155(17)
C9 0.0292(18) 0.0344(19) 0.060(2) -0.0008(17) -0.0006(17) -0.0039(15)
C10 0.0255(17) 0.051(2) 0.0289(18) 0.0026(16) 0.0021(14) -0.0035(15)
C11 0.053(2) 0.048(2) 0.041(2) 0.0073(18) 0.0118(18) 0.0068(19)
C12 0.052(2) 0.044(2) 0.039(2) -0.0031(17) 0.0121(18) 0.0090(18)
C13 0.0265(17) 0.041(2) 0.0339(18) -0.0006(15) 0.0045(14) -0.0012(14)
C14 0.058(2) 0.038(2) 0.037(2) 0.0036(16) 0.0095(18) -0.0061(17)
C15 0.058(3) 0.044(2) 0.040(2) -0.0117(18) 0.0077(18) -0.0052(19)
C16 0.0243(17) 0.052(2) 0.0346(18) -0.0037(17) 0.0041(14) 0.0005(15)

loop_
_atom_type_symbol
_atom_type_description
_atom_type_scat_dispersion_real
_atom_type_scat_dispersion_imag
_atom_type_scat_source
C C 0.0033 0.0016 'International Tables Vol C Tables 4.2.6.8 and 6.1.1.4'
H H 0.0000 0.0000 'International Tables Vol C Tables 4.2.6.8 and 6.1.1.4'
N N 0.0061 0.0033 'International Tables Vol C Tables 4.2.6.8 and 6.1.1.4'
O O 0.0106 0.0060 'International Tables Vol C Tables 4.2.6.8 and 6.1.1.4'
S S 0.1246 0.1234 'International Tables Vol C Tables 4.2.6.8 and 6.1.1.4'
Co Co 0.3494 0.9721 'International Tables Vol C Tables 4.2.6.8 and 6.1.1.4'

loop_
_geom_angle_atom_site_label_1
_geom_angle_atom_site_label_2
_geom_angle_atom_site_label_3
_geom_angle
_geom_angle_site_symmetry_1
_geom_angle_site_symmetry_3
O1 Co1 O8 125.56(10) 9_765 10_656
O1 Co1 N3 115.80(10) 9_765 .
O8 Co1 N3 116.40(11) 10_656 .
O1 Co1 O4 98.65(9) 9_765 9_765
O8 Co1 O4 94.05(10) 10_656 9_765
N3 Co1 O4 91.88(10) . 9_765
O1 Co1 O1 79.19(9) 9_765 .
O8 Co1 O1 89.00(10) 10_656 .
N3 Co1 O1 87.14(9) . .
O4 Co1 O1 176.92(9) 9_765 .
O3 Co2 O1 90.59(9) . .
O3 Co2 N2 177.09(10) . .
O1 Co2 N2 88.14(9) . .
O3 Co2 N1 87.10(10) . 11_675
O1 Co2 N1 176.60(10) . 11_675
N2 Co2 N1 94.28(10) . 11_675
O3 Co2 O7 88.06(10) . 2_664
O1 Co2 O7 95.76(10) . 2_664
N2 Co2 O7 89.47(11) . 2_664
N1 Co2 O7 86.66(11) 11_675 2_664
O3 Co2 O2 87.25(10) . .
O1 Co2 O2 90.57(10) . .
N2 Co2 O2 95.38(10) . .
N1 Co2 O2 86.83(11) 11_675 .
O7 Co2 O2 172.16(10) 2_664 .
O6 S1 O5 119.91(19) . .
O6 S1 C10 107.72(17) . .
O5 S1 C10 108.61(17) . .
O6 S1 C7 107.62(17) . .
O5 S1 C7 108.56(17) . .
C10 S1 C7 103.16(16) . .
Co1 O1 Co2 101.79(10) 9_765 .
Co1 O1 Co1 100.81(9) 9_765 .
Co2 O1 Co1 117.72(10) . .
C3 O3 Co2 131.9(2) . .
C3 O4 Co1 126.8(2) . 9_765
C16 O7 Co2 149.3(3) . 2_665
C16 O8 Co1 111.4(2) . 10_556
C2 N1 C1 102.6(3) . .
C2 N1 Co2 123.0(2) . 16_755
C1 N1 Co2 132.4(2) . 16_755
C1 N2 N3 105.0(2) . .
C1 N2 Co2 132.7(2) . .
N3 N2 Co2 121.73(18) . .
C2 N3 N2 106.0(2) . .
C2 N3 Co1 127.4(2) . .
N2 N3 Co1 124.39(19) . .
N2 C1 N1 113.5(3) . .
N2 C1 H1 123.3 . .
N1 C1 H1 123.3 . .
N3 C2 N1 113.0(3) . .
N3 C2 H2A 123.5 . .
N1 C2 H2A 123.5 . .
O3 C3 O4 126.1(3) . .
O3 C3 C4 116.1(3) . .
O4 C3 C4 117.8(3) . .
C5 C4 C9 119.8(3) . .
C5 C4 C3 119.5(3) . .
C9 C4 C3 120.7(3) . .
C6 C5 C4 120.6(3) . .
C6 C5 H5 119.7 . .
C4 C5 H5 119.7 . .
C5 C6 C7 119.0(3) . .
C5 C6 H6 120.5 . .
C7 C6 H6 120.5 . .
C8 C7 C6 121.3(3) . .
C8 C7 S1 119.4(3) . .
C6 C7 S1 119.3(3) . .
C7 C8 C9 119.7(3) . .
C7 C8 H8 120.1 . .
C9 C8 H8 120.1 . .
C8 C9 C4 119.6(3) . .
C8 C9 H9 120.2 . .
C4 C9 H9 120.2 . .
C15 C10 C11 120.9(3) . .
C15 C10 S1 119.8(3) . .
C11 C10 S1 119.2(3) . .
C10 C11 C12 118.7(4) . .
C10 C11 H11 120.6 . .
C12 C11 H11 120.6 . .
C13 C12 C11 121.1(4) . .
C13 C12 H12 119.5 . .
C11 C12 H12 119.5 . .
C12 C13 C14 119.2(3) . .
C12 C13 C16 121.1(3) . .
C14 C13 C16 119.7(3) . .
C13 C14 C15 120.7(4) . .
C13 C14 H14 119.6 . .
C15 C14 H14 119.6 . .
C10 C15 C14 119.3(4) . .
C10 C15 H15 120.3 . .
C14 C15 H15 120.3 . .
O7 C16 O8 123.7(3) . .
O7 C16 C13 119.2(3) . .
O8 C16 C13 117.0(3) . .

loop_
_geom_bond_atom_site_label_1
_geom_bond_atom_site_label_2
_geom_bond_distance
_geom_bond_site_symmetry_2
Co1 O1 2.010(2) 9_765
Co1 O8 2.013(3) 10_656
Co1 N3 2.018(3) .
Co1 O4 2.068(2) 9_765
Co1 O1 2.167(2) .
Co2 O3 2.069(2) .
Co2 O1 2.074(2) .
Co2 N2 2.083(3) .
Co2 N1 2.089(3) 11_675
Co2 O7 2.195(3) 2_664
Co2 O2 2.196(3) .
S1 O6 1.433(3) .
S1 O5 1.441(3) .
S1 C10 1.767(3) .
S1 C7 1.778(3) .
O1 Co1 2.010(2) 9_765
O3 C3 1.253(4) .
O4 C3 1.254(4) .
O4 Co1 2.068(2) 9_765
O7 C16 1.239(4) .
O7 Co2 2.195(3) 2_665
O8 C16 1.272(4) .
O8 Co1 2.013(3) 10_556
N1 C2 1.335(4) .
N1 C1 1.338(4) .
N1 Co2 2.089(3) 16_755
N2 C1 1.315(4) .
N2 N3 1.382(3) .
N3 C2 1.314(4) .
C1 H1 0.9300 .
C2 H2A 0.9300 .
C3 C4 1.513(4) .
C4 C5 1.384(5) .
C4 C9 1.392(5) .
C5 C6 1.382(5) .
C5 H5 0.9300 .
C6 C7 1.383(5) .
C6 H6 0.9300 .
C7 C8 1.372(5) .
C8 C9 1.388(5) .
C8 H8 0.9300 .
C9 H9 0.9300 .
C10 C15 1.379(5) .
C10 C11 1.383(5) .
C11 C12 1.394(5) .
C11 H11 0.9300 .
C12 C13 1.377(5) .
C12 H12 0.9300 .
C13 C14 1.380(5) .
C13 C16 1.501(5) .
C14 C15 1.390(5) .
C14 H14 0.9300 .
C15 H15 0.9300 .

loop_
_geom_torsion_atom_site_label_1
_geom_torsion_atom_site_label_2
_geom_torsion_atom_site_label_3
_geom_torsion_atom_site_label_4
_geom_torsion
_geom_torsion_site_symmetry_1
_geom_torsion_site_symmetry_4
O3 Co2 O1 Co1 64.02(10) . 9_765
N2 Co2 O1 Co1 -113.37(11) . 9_765
N1 Co2 O1 Co1 111.2(16) 11_675 9_765
O7 Co2 O1 Co1 -24.09(11) 2_664 9_765
O2 Co2 O1 Co1 151.27(10) . 9_765
O3 Co2 O1 Co1 173.05(12) . .
N2 Co2 O1 Co1 -4.33(13) . .
N1 Co2 O1 Co1 -139.8(16) 11_675 .
O7 Co2 O1 Co1 84.95(12) 2_664 .
O2 Co2 O1 Co1 -99.69(12) . .
O1 Co1 O1 Co1 0.0 9_765 9_765
O8 Co1 O1 Co1 -126.55(11) 10_656 9_765
N3 Co1 O1 Co1 116.95(11) . 9_765
O4 Co1 O1 Co1 45.6(16) 9_765 9_765
O1 Co1 O1 Co2 -109.59(14) 9_765 .
O8 Co1 O1 Co2 123.86(13) 10_656 .
N3 Co1 O1 Co2 7.36(13) . .
O4 Co1 O1 Co2 -64.0(16) 9_765 .
O1 Co2 O3 C3 -49.1(3) . .
N2 Co2 O3 C3 15(2) . .
N1 Co2 O3 C3 133.4(3) 11_675 .
O7 Co2 O3 C3 46.7(3) 2_664 .
O2 Co2 O3 C3 -139.6(3) . .
O3 Co2 N2 C1 104(2) . .
O1 Co2 N2 C1 167.9(3) . .
N1 Co2 N2 C1 -14.5(3) 11_675 .
O7 Co2 N2 C1 72.1(3) 2_664 .
O2 Co2 N2 C1 -101.7(3) . .
O3 Co2 N2 N3 -66(2) . .
O1 Co2 N2 N3 -2.4(2) . .
N1 Co2 N2 N3 175.2(2) 11_675 .
O7 Co2 N2 N3 -98.2(2) 2_664 .
O2 Co2 N2 N3 88.0(2) . .
C1 N2 N3 C2 0.7(4) . .
Co2 N2 N3 C2 173.3(2) . .
C1 N2 N3 Co1 -163.2(2) . .
Co2 N2 N3 Co1 9.4(4) . .
O1 Co1 N3 C2 -93.8(3) 9_765 .
O8 Co1 N3 C2 102.2(3) 10_656 .
O4 Co1 N3 C2 6.7(3) 9_765 .
O1 Co1 N3 C2 -170.3(3) . .
O1 Co1 N3 N2 66.7(3) 9_765 .
O8 Co1 N3 N2 -97.3(3) 10_656 .
O4 Co1 N3 N2 167.2(3) 9_765 .
O1 Co1 N3 N2 -9.9(2) . .
N3 N2 C1 N1 -0.7(4) . .
Co2 N2 C1 N1 -172.1(2) . .
C2 N1 C1 N2 0.4(4) . .
Co2 N1 C1 N2 164.2(2) 16_755 .
N2 N3 C2 N1 -0.5(4) . .
Co1 N3 C2 N1 162.8(2) . .
C1 N1 C2 N3 0.1(4) . .
Co2 N1 C2 N3 -165.7(2) 16_755 .
Co2 O3 C3 O4 14.7(5) . .
Co2 O3 C3 C4 -166.3(2) . .
Co1 O4 C3 O3 -1.2(5) 9_765 .
Co1 O4 C3 C4 179.8(2) 9_765 .
O3 C3 C4 C5 3.3(4) . .
O4 C3 C4 C5 -177.5(3) . .
O3 C3 C4 C9 -177.2(3) . .
O4 C3 C4 C9 1.9(5) . .
C9 C4 C5 C6 0.0(5) . .
C3 C4 C5 C6 179.5(3) . .
C4 C5 C6 C7 0.4(5) . .
C5 C6 C7 C8 -0.5(5) . .
C5 C6 C7 S1 178.9(3) . .
O6 S1 C7 C8 -24.8(3) . .
O5 S1 C7 C8 -156.0(3) . .
C10 S1 C7 C8 88.9(3) . .
O6 S1 C7 C6 155.8(3) . .
O5 S1 C7 C6 24.6(3) . .
C10 S1 C7 C6 -90.5(3) . .
C6 C7 C8 C9 0.2(6) . .
S1 C7 C8 C9 -179.2(3) . .
C7 C8 C9 C4 0.2(6) . .
C5 C4 C9 C8 -0.2(6) . .
C3 C4 C9 C8 -179.7(3) . .
O6 S1 C10 C15 24.1(3) . .
O5 S1 C10 C15 155.4(3) . .
C7 S1 C10 C15 -89.5(3) . .
O6 S1 C10 C11 -160.0(3) . .
O5 S1 C10 C11 -28.7(3) . .
C7 S1 C10 C11 86.4(3) . .
C15 C10 C11 C12 2.1(6) . .
S1 C10 C11 C12 -173.7(3) . .
C10 C11 C12 C13 0.3(6) . .
C11 C12 C13 C14 -2.6(6) . .
C11 C12 C13 C16 173.6(3) . .
C12 C13 C14 C15 2.5(6) . .
C16 C13 C14 C15 -173.7(4) . .
C11 C10 C15 C14 -2.2(6) . .
S1 C10 C15 C14 173.6(3) . .
C13 C14 C15 C10 -0.2(6) . .
Co2 O7 C16 O8 -12.9(7) 2_665 .
Co2 O7 C16 C13 163.7(3) 2_665 .
Co1 O8 C16 O7 15.2(4) 10_556 .
Co1 O8 C16 C13 -161.5(2) 10_556 .
C12 C13 C16 O7 -168.3(3) . .
C14 C13 C16 O7 7.9(5) . .
C12 C13 C16 O8 8.6(5) . .
C14 C13 C16 O8 -175.3(3) . .

loop_
_platon_squeeze_void_nr
_platon_squeeze_void_average_x
_platon_squeeze_void_average_y
_platon_squeeze_void_average_z
_platon_squeeze_void_volume
_platon_squeeze_void_count_electrons
1 0.500 0.250 -0.125 498.3 64.5
2 0.500 0.750 0.125 498.2 63.5
3 0.000 0.750 0.375 498.3 64.5
4 0.000 0.250 0.625 498.2 63.5
